data_7706218
loop_
_publ_author_name
'Wang, Ying-Xia'
'Wang, Hui-Min'
'Meng, Pan'
'Song, Dong-Xia'
'Hou, Juan-Juan'
'Zhang, Xian-Ming'

_publ_section_title
;
 An uncoordinated tertiary nitrogen based tricarboxylate calcium network
 with Lewis acid-base dual catalytic sites for cyanosilylation of
 aldehydes.
;
_journal_issue 5
_journal_name_full 'Dalton transactions (Cambridge, England : 2003)'
_journal_page_first 1740
_journal_page_last 1745
_journal_paper_doi 10.1039/d0dt03747h
_journal_volume 50
_journal_year 2021
_chemical_formula_moiety 'C86 H70 Ca3 N4 O16'
_chemical_formula_sum 'C86 H70 Ca3 N4 O16'
_chemical_formula_weight 1535.70
_space_group_crystal_system triclinic
_space_group_IT_number 2
_space_group_name_Hall '-P 1'
_space_group_name_H-M_alt 'P -1'
_atom_sites_solution_hydrogens mixed
_audit_creation_date 2020-11-18
_audit_creation_method
;
Olex2 1.2
(compiled 2016.11.07 svn.r3352 for OlexSys, GUI svn.r5261)
;
_audit_update_record
;
2020-11-21 deposited with the CCDC.	2020-12-14 downloaded from the CCDC.
;
_cell_angle_alpha 73.111(7)
_cell_angle_beta 84.390(6)
_cell_angle_gamma 76.799(5)
_cell_formula_units_Z 1
_cell_length_a 8.7338(5)
_cell_length_b 12.7784(9)
_cell_length_c 21.2690(19)
_cell_measurement_reflns_used 3059
_cell_measurement_temperature 293(2)
_cell_measurement_theta_max 25.8340
_cell_measurement_theta_min 3.8640
_cell_volume 2210.0(3)
_computing_cell_refinement 'CrysAlisPro 1.171.40.53 (Rigaku OD, 2019)'
_computing_data_collection 'CrysAlisPro 1.171.40.53 (Rigaku OD, 2019)'
_computing_data_reduction 'CrysAlisPro 1.171.40.53 (Rigaku OD, 2019)'
_computing_molecular_graphics 'Olex2 (Dolomanov et al., 2009)'
_computing_publication_material 'Olex2 (Dolomanov et al., 2009)'
_computing_structure_refinement 'XL (Sheldrick, 2008)'
_computing_structure_solution 'SHELXT 2014/5 (Sheldrick, 2014)'
_diffrn_ambient_temperature 293
_diffrn_detector 'CCD plate'
_diffrn_detector_area_resol_mean 16.0710
_diffrn_detector_type Eos
_diffrn_measured_fraction_theta_full 0.997
_diffrn_measured_fraction_theta_max 0.976
_diffrn_measurement_details
;
List of Runs (angles in degrees, time in seconds):

  # Type    Start    End  Width  t~exp~   \w     \q     \k     \f   Frames
#--------------------------------------------------------------------------
  1  \w     45.00  71.00   1.00   32.99    --   17.96 178.00 -30.00   26
  2  \w     -2.00  86.00   1.00   32.99    --   17.96  57.00-180.00   88
  3  \w     -8.00  87.00   1.00   32.99    --   17.96  38.00  90.00   95
  4  \w    -52.00  43.00   1.00   32.99    --   17.96 -38.00 -90.00   95
  5  \w    -31.00   9.00   1.00   32.99    --  -18.27  57.00-120.00   40
  6  \w    -19.00  21.00   1.00   32.99    --  -18.27-102.00  36.00   40
  7  \w    -24.00   2.00   1.00   32.99    --  -18.27 -99.00 -90.00   26
;
_diffrn_measurement_device 'four-circle diffractometer'
_diffrn_measurement_device_type 'CCD Area Detector'
_diffrn_measurement_method '\w scans'
_diffrn_orient_matrix_type 'CrysAlisPro convention (1999,Acta A55,543-557)'
_diffrn_orient_matrix_UB_11 0.0819309000
_diffrn_orient_matrix_UB_12 -0.0229527000
_diffrn_orient_matrix_UB_13 -0.0008696000
_diffrn_orient_matrix_UB_21 0.0053342000
_diffrn_orient_matrix_UB_22 0.0312980000
_diffrn_orient_matrix_UB_23 -0.0333753000
_diffrn_orient_matrix_UB_31 0.0150108000
_diffrn_orient_matrix_UB_32 0.0448774000
_diffrn_orient_matrix_UB_33 0.0100697000
_diffrn_radiation_monochromator graphite
_diffrn_radiation_probe x-ray
_diffrn_radiation_type MoK\a
_diffrn_radiation_wavelength 0.71073
_diffrn_reflns_av_R_equivalents 0.0512
_diffrn_reflns_av_unetI/netI 0.1079
_diffrn_reflns_Laue_measured_fraction_full 0.997
_diffrn_reflns_Laue_measured_fraction_max 0.976
_diffrn_reflns_number 18661
_diffrn_reflns_point_group_measured_fraction_full 0.997
_diffrn_reflns_point_group_measured_fraction_max 0.976
_diffrn_reflns_theta_full 25.242
_diffrn_reflns_theta_max 26.995
_diffrn_reflns_theta_min 3.408
_diffrn_source 'fine-focus sealed X-ray tube'
_diffrn_source_type 'Enhance (Mo) X-ray Source'
_exptl_absorpt_coefficient_mu 0.249
_exptl_absorpt_correction_T_max 1.00000
_exptl_absorpt_correction_T_min 0.92191
_exptl_absorpt_correction_type multi-scan
_exptl_absorpt_process_details
;
CrysAlisPro 1.171.40.53 (Rigaku Oxford Diffraction, 2019)
Empirical absorption correction using spherical harmonics,
 implemented in SCALE3 ABSPACK scaling algorithm.
;
_exptl_crystal_colour 'clear yellowish colourless'
_exptl_crystal_colour_lustre clear
_exptl_crystal_colour_modifier yellowish
_exptl_crystal_colour_primary colourless
_exptl_crystal_density_diffrn 1.154
_exptl_crystal_description plate
_exptl_crystal_F_000 802
_exptl_crystal_size_max 0.24
_exptl_crystal_size_mid 0.2
_exptl_crystal_size_min 0.15
_refine_diff_density_max 1.617
_refine_diff_density_min -0.506
_refine_diff_density_rms 0.101
_refine_ls_extinction_method none
_refine_ls_goodness_of_fit_ref 0.959
_refine_ls_hydrogen_treatment constr
_refine_ls_matrix_type full
_refine_ls_number_parameters 539
_refine_ls_number_reflns 9410
_refine_ls_number_restraints 45
_refine_ls_restrained_S_all 0.965
_refine_ls_R_factor_all 0.1374
_refine_ls_R_factor_gt 0.0906
_refine_ls_shift/su_max 0.000
_refine_ls_shift/su_mean 0.000
_refine_ls_structure_factor_coef Fsqd
_refine_ls_weighting_details
;
 w=1/[\s^2^(Fo^2^)+(0.1518P)^2^]
 where P=(Fo^2^+2Fc^2^)/3
;
_refine_ls_weighting_scheme calc
_refine_ls_wR_factor_gt 0.2329
_refine_ls_wR_factor_ref 0.2637
_reflns_Friedel_coverage 0.000
_reflns_number_gt 5369
_reflns_number_total 9410
_reflns_threshold_expression 'I > 2\s(I)'
_cod_data_source_file d0dt03747h2.cif
_cod_data_source_block 20190829-7
_cod_depositor_comments 'Adding full bibliography for 7706218.cif.'
_cod_database_code 7706218
_shelxl_version_number 2013-2
_chemical_oxdiff_formula 'C H O N Ca'
_shelx_space_group_comment
;
The symmetry employed for this shelxl refinement is uniquely defined
by the following loop, which should always be used as a source of
symmetry information in preference to the above space-group names.
They are only intended as comments.
;
_shelx_estimated_absorpt_t_max 0.964
_shelx_estimated_absorpt_t_min 0.943
_reflns_odcompleteness_completeness 99.74
_reflns_odcompleteness_iscentric 1
_reflns_odcompleteness_theta 26.32
_olex2_refinement_description
;
1. Fixed Uiso
 At 1.2 times of:
  All C(H) groups
 At 1.5 times of:
  All C(H,H,H) groups, All O(H,H) groups
2. Restrained distances
 O8-C41B = O8-C41A
 1.25 with sigma of 0.02
 N1B-C41B = N2A-C41A
 1.45 with sigma of 0.02
 C41B-C42B
 1.5 with sigma of 0.02
 N1B-C43B = N1B-C44B = N2A-C44B = N2A-C43A
 1.5 with sigma of 0.02
3. Uiso/Uaniso restraints and constraints
Uanis(C42A) \\sim Ueq, Uanis(C43B) \\sim Ueq: with sigma of 0.01 and sigma for
terminal atoms of 0.02
Uanis(C42B) \\sim Ueq: with sigma of 0.01 and sigma for terminal atoms of 0.02
Uanis(C43A) \\sim Ueq: with sigma of 0.01 and sigma for terminal atoms of 0.02
Uanis(C41B) \\sim Ueq: with sigma of 0.01 and sigma for terminal atoms of 0.02
Uanis(C44A) \\sim Ueq: with sigma of 0.01 and sigma for terminal atoms of 0.02
Uanis(C43B) = Uanis(C44B)
4. Others
 Fixed Sof: N1B(0.5) N2A(0.5) C41A(0.6) C41B(0.4) C42A(0.6) H42A(0.6)
 H42B(0.6) H42C(0.6) C42B(0.4) H42D(0.4) H42E(0.4) H42F(0.4) C43A(0.6)
 H43A(0.6) H43B(0.6) H43C(0.6) C43B(0.4) H43D(0.4) H43E(0.4) H43F(0.4)
 C44A(0.6) H44A(0.6) H44B(0.6) H44C(0.6) C44B(0.4) H44D(0.4) H44E(0.4) H44F(0.4)
5.a Rotating group:
 O7(H7A,H7B)
5.b Aromatic/amide H refined with riding coordinates:
 C3(H3), C4(H4), C6(H6), C7(H7), C9(H9), C10(H10), C12(H12), C13(H13),
 C15(H15), C16(H16), C18(H18), C19(H19), C21(H21), C22(H22), C24(H24), C25(H25),
  C28(H28), C29(H29), C31(H31), C32(H32), C34(H34), C35(H35), C38(H38), C39(H39)
5.c Idealised Me refined as rotating group:
 C42A(H42A,H42B,H42C), C42B(H42D,H42E,H42F), C43A(H43A,H43B,H43C), C43B(H43D,
 H43E,H43F), C44A(H44A,H44B,H44C), C44B(H44D,H44E,H44F)
;
_olex2_submission_special_instructions 'No special instructions were received'
_oxdiff_exptl_absorpt_empirical_details
;
Empirical correction (ABSPACK) includes:
- Absorption correction using spherical harmonics
- Frame scaling
;
_oxdiff_exptl_absorpt_empirical_full_max 1.076
_oxdiff_exptl_absorpt_empirical_full_min 0.909

loop_
_space_group_symop_operation_xyz
'x, y, z'
'-x, -y, -z'

loop_
_atom_site_label
_atom_site_type_symbol
_atom_site_fract_x
_atom_site_fract_y
_atom_site_fract_z
_atom_site_U_iso_or_equiv
_atom_site_adp_type
_atom_site_occupancy
_atom_site_site_symmetry_order
_atom_site_calc_flag
_atom_site_refinement_flags_posn
_atom_site_refinement_flags_adp
_atom_site_refinement_flags_occupancy
_atom_site_disorder_assembly
_atom_site_disorder_group
Ca1 Ca 0.59219(9) 0.16844(7) 0.99913(4) 0.0342(2) Uani 1 1 d . . . . .
Ca2 Ca 1.0000 1.0000 0.0000 0.0277(3) Uani 1 2 d S T P . .
O1 O 0.4936(5) 0.1216(3) 0.91698(15) 0.0603(9) Uani 1 1 d . . . . .
O2 O 0.5342(4) -0.0544(3) 0.91641(14) 0.0512(8) Uani 1 1 d . . . . .
O3 O -0.3302(4) 0.2259(3) 0.08656(17) 0.0561(9) Uani 1 1 d . . . . .
O4 O -0.1639(3) 0.0761(3) 0.07354(14) 0.0460(8) Uani 1 1 d . . . . .
O5 O 1.3208(4) 0.6927(3) 0.09085(17) 0.0566(9) Uani 1 1 d . . . . .
O6 O 1.1481(4) 0.8523(2) 0.07277(15) 0.0485(8) Uani 1 1 d . . . . .
O7 O 0.7956(4) 0.9075(3) -0.00051(16) 0.0623(9) Uani 1 1 d . . . . .
H7A H 0.7701 0.9171 -0.0404 0.093 Uiso 1 1 d GR . . . .
H7B H 0.7137 0.9340 0.0208 0.093 Uiso 1 1 d GR . . . .
O8 O 0.3563(4) 0.2924(4) 0.9965(2) 0.0721(11) Uani 1 1 d D . . . .
N1 N 0.4591(5) 0.3156(3) 0.39863(15) 0.0466(10) Uani 1 1 d . . . . .
N1B N 0.2327(18) 0.4718(10) 0.9803(8) 0.107(5) Uani 0.5 1 d D . . A 2
N2A N 0.2311(18) 0.4361(10) 1.0317(6) 0.091(4) Uani 0.5 1 d D . . B 1
C1 C 0.5154(5) 0.0475(4) 0.88824(18) 0.0349(9) Uani 1 1 d . . . . .
C2 C 0.5140(5) 0.0838(3) 0.81493(18) 0.0332(9) Uani 1 1 d . . . . .
C3 C 0.4504(5) 0.0262(3) 0.78127(19) 0.0380(9) Uani 1 1 d . . . . .
H3 H 0.4121 -0.0370 0.8044 0.046 Uiso 1 1 calc R . . . .
C4 C 0.4440(5) 0.0626(3) 0.71374(19) 0.0413(10) Uani 1 1 d . . . . .
H4 H 0.3984 0.0248 0.6918 0.050 Uiso 1 1 calc R . . . .
C5 C 0.5040(5) 0.1545(3) 0.67783(18) 0.0392(10) Uani 1 1 d . . . . .
C6 C 0.5735(5) 0.2089(3) 0.7115(2) 0.0414(10) Uani 1 1 d . . . . .
H6 H 0.6185 0.2688 0.6882 0.050 Uiso 1 1 calc R . . . .
C7 C 0.5764(5) 0.1746(3) 0.77962(19) 0.0383(9) Uani 1 1 d . . . . .
H7 H 0.6206 0.2130 0.8017 0.046 Uiso 1 1 calc R . . . .
C8 C 0.4884(6) 0.1966(4) 0.6054(2) 0.0466(11) Uani 1 1 d . . . . .
C9 C 0.5033(7) 0.1233(4) 0.5667(2) 0.0604(15) Uani 1 1 d . . . . .
H9 H 0.5221 0.0466 0.5865 0.072 Uiso 1 1 calc R . . . .
C10 C 0.4906(7) 0.1626(4) 0.5007(2) 0.0537(13) Uani 1 1 d . . . . .
H10 H 0.4995 0.1119 0.4761 0.064 Uiso 1 1 calc R . . . .
C11 C 0.4649(5) 0.2756(4) 0.46866(18) 0.0388(10) Uani 1 1 d . . . . .
C12 C 0.4463(6) 0.3497(4) 0.5059(2) 0.0480(11) Uani 1 1 d . . . . .
H12 H 0.4251 0.4262 0.4856 0.058 Uiso 1 1 calc R . . . .
C13 C 0.4590(6) 0.3110(4) 0.5735(2) 0.0519(12) Uani 1 1 d . . . . .
H13 H 0.4478 0.3620 0.5980 0.062 Uiso 1 1 calc R . . . .
C14 C 0.5598(5) 0.3863(3) 0.36317(19) 0.0381(9) Uani 1 1 d . . . . .
C15 C 0.7066(5) 0.3789(3) 0.38687(19) 0.0393(10) Uani 1 1 d . . . . .
H15 H 0.7370 0.3296 0.4275 0.047 Uiso 1 1 calc R . . . .
C16 C 0.8064(5) 0.4445(3) 0.3502(2) 0.0412(10) Uani 1 1 d . . . . .
H16 H 0.9037 0.4386 0.3666 0.049 Uiso 1 1 calc R . . . .
C17 C 0.7659(5) 0.5199(3) 0.2888(2) 0.0373(9) Uani 1 1 d . . . . .
C18 C 0.6168(5) 0.5307(3) 0.2682(2) 0.0429(10) Uani 1 1 d . . . . .
H18 H 0.5834 0.5835 0.2290 0.052 Uiso 1 1 calc R . . . .
C19 C 0.5167(6) 0.4651(4) 0.3043(2) 0.0456(11) Uani 1 1 d . . . . .
H19 H 0.4173 0.4740 0.2887 0.055 Uiso 1 1 calc R . . . .
C20 C 0.8796(5) 0.5829(3) 0.2467(2) 0.0393(9) Uani 1 1 d . . . . .
C21 C 1.0371(5) 0.5317(3) 0.2388(2) 0.0428(10) Uani 1 1 d . . . . .
H21 H 1.0747 0.4590 0.2641 0.051 Uiso 1 1 calc R . . . .
C22 C 1.1370(5) 0.5865(3) 0.1946(2) 0.0434(10) Uani 1 1 d . . . . .
H22 H 1.2408 0.5501 0.1899 0.052 Uiso 1 1 calc R . . . .
C23 C 1.0858(5) 0.6960(3) 0.15657(19) 0.0358(9) Uani 1 1 d . . . . .
C24 C 0.9319(5) 0.7494(4) 0.1662(2) 0.0472(11) Uani 1 1 d . . . . .
H24 H 0.8967 0.8238 0.1431 0.057 Uiso 1 1 calc R . . . .
C25 C 0.8302(6) 0.6930(4) 0.2101(2) 0.0522(12) Uani 1 1 d . . . . .
H25 H 0.7267 0.7297 0.2151 0.063 Uiso 1 1 calc R . . . .
C26 C 1.1913(5) 0.7495(3) 0.1036(2) 0.0389(9) Uani 1 1 d . . . . .
C27 C 0.3678(5) 0.2722(3) 0.36498(18) 0.0391(10) Uani 1 1 d . . . . .
C28 C 0.2203(5) 0.2558(4) 0.38841(19) 0.0401(10) Uani 1 1 d . . . . .
H28 H 0.1841 0.2681 0.4288 0.048 Uiso 1 1 calc R . . . .
C29 C 0.1233(5) 0.2214(3) 0.3538(2) 0.0394(10) Uani 1 1 d . . . . .
H29 H 0.0243 0.2104 0.3711 0.047 Uiso 1 1 calc R . . . .
C30 C 0.1763(5) 0.2033(3) 0.29256(19) 0.0373(9) Uani 1 1 d . . . . .
C31 C 0.3280(5) 0.2130(4) 0.2714(2) 0.0438(11) Uani 1 1 d . . . . .
H31 H 0.3673 0.1961 0.2324 0.053 Uiso 1 1 calc R . . . .
C32 C 0.4238(5) 0.2471(4) 0.3063(2) 0.0443(10) Uani 1 1 d . . . . .
H32 H 0.5255 0.2532 0.2906 0.053 Uiso 1 1 calc R . . . .
C34 C -0.0833(5) 0.2396(4) 0.2411(2) 0.0435(11) Uani 1 1 d . . . . .
H34 H -0.1255 0.2880 0.2667 0.052 Uiso 1 1 calc R . . . .
C35 C -0.1750(5) 0.2279(4) 0.1947(2) 0.0424(11) Uani 1 1 d . . . . .
H35 H -0.2770 0.2702 0.1884 0.051 Uiso 1 1 calc R . . . .
C36 C -0.1157(5) 0.1538(3) 0.15786(19) 0.0353(9) Uani 1 1 d . . . . .
C37 C -0.2086(5) 0.1518(4) 0.1027(2) 0.0385(10) Uani 1 1 d . . . . .
C38 C 0.0345(5) 0.0890(4) 0.1689(2) 0.0450(11) Uani 1 1 d . . . . .
H38 H 0.0741 0.0367 0.1456 0.054 Uiso 1 1 calc R . . . .
C39 C 0.1261(5) 0.1018(4) 0.2146(2) 0.0481(12) Uani 1 1 d . . . . .
H39 H 0.2265 0.0572 0.2220 0.058 Uiso 1 1 calc R . . . .
C40 C 0.0713(5) 0.1796(3) 0.24962(19) 0.0364(9) Uani 1 1 d . . . . .
C41A C 0.3015(14) 0.3930(10) 0.9836(7) 0.071(3) Uani 0.6 1 d D . . B 1
C41B C 0.2951(19) 0.3685(12) 1.0217(7) 0.057(4) Uani 0.4 1 d D U . A 2
C42A C 0.266(3) 0.4602(15) 0.9056(7) 0.120(6) Uani 0.6 1 d . U . B 1
H42A H 0.3174 0.4135 0.8783 0.180 Uiso 0.6 1 calc GR . . B 1
H42B H 0.3059 0.5278 0.8938 0.180 Uiso 0.6 1 calc GR . . B 1
H42C H 0.1549 0.4784 0.8993 0.180 Uiso 0.6 1 calc GR . . B 1
C42B C 0.211(3) 0.366(3) 1.0883(11) 0.116(10) Uani 0.4 1 d D U . A 2
H42D H 0.1244 0.3292 1.0929 0.175 Uiso 0.4 1 calc GR . . A 2
H42E H 0.1727 0.4408 1.0913 0.175 Uiso 0.4 1 calc GR . . A 2
H42F H 0.2834 0.3254 1.1227 0.175 Uiso 0.4 1 calc GR . . A 2
C43A C 0.286(2) 0.367(2) 1.0945(8) 0.133(8) Uani 0.6 1 d D U . B 1
H43A H 0.3895 0.3765 1.1000 0.199 Uiso 0.6 1 calc GR . . B 1
H43B H 0.2903 0.2902 1.0972 0.199 Uiso 0.6 1 calc GR . . B 1
H43C H 0.2159 0.3882 1.1284 0.199 Uiso 0.6 1 calc GR . . B 1
C43B C 0.325(3) 0.483(2) 0.9163(13) 0.122(8) Uani 0.4 1 d D U . A 2
H43D H 0.3931 0.5342 0.9123 0.183 Uiso 0.4 1 calc GR . . A 2
H43E H 0.2545 0.5105 0.8806 0.183 Uiso 0.4 1 calc GR . . A 2
H43F H 0.3877 0.4111 0.9151 0.183 Uiso 0.4 1 calc GR . . A 2
C44A C 0.139(2) 0.5717(12) 0.9995(10) 0.118(7) Uani 0.6 1 d . U . B 1
H44A H 0.0643 0.5753 0.9685 0.177 Uiso 0.6 1 calc GR . . B 1
H44B H 0.2160 0.6145 0.9777 0.177 Uiso 0.6 1 calc GR . . B 1
H44C H 0.0862 0.6017 1.0341 0.177 Uiso 0.6 1 calc GR . . B 1
C44B C 0.190(4) 0.5547(17) 1.0241(14) 0.122(8) Uani 0.4 1 d D . . A 2
H44D H 0.0902 0.5483 1.0464 0.183 Uiso 0.4 1 calc GR . . A 2
H44E H 0.1845 0.6299 0.9969 0.183 Uiso 0.4 1 calc GR . . A 2
H44F H 0.2696 0.5367 1.0560 0.183 Uiso 0.4 1 calc GR . . A 2

loop_
_atom_site_aniso_label
_atom_site_aniso_U_11
_atom_site_aniso_U_22
_atom_site_aniso_U_33
_atom_site_aniso_U_23
_atom_site_aniso_U_13
_atom_site_aniso_U_12
Ca1 0.0305(4) 0.0481(5) 0.0260(4) -0.0070(3) -0.0018(3) -0.0163(4)
Ca2 0.0228(5) 0.0347(6) 0.0257(6) -0.0065(4) -0.0010(4) -0.0086(4)
O1 0.084(3) 0.075(2) 0.0313(17) -0.0171(16) -0.0035(16) -0.031(2)
O2 0.060(2) 0.061(2) 0.0279(16) 0.0025(14) -0.0012(14) -0.0226(17)
O3 0.0462(19) 0.067(2) 0.067(2) -0.0385(18) -0.0261(17) 0.0017(17)
O4 0.0385(17) 0.068(2) 0.0459(18) -0.0392(16) 0.0001(14) -0.0091(15)
O5 0.0438(19) 0.0442(18) 0.064(2) 0.0049(15) 0.0188(16) -0.0081(15)
O6 0.0399(17) 0.0451(17) 0.0450(18) 0.0135(13) 0.0004(14) -0.0124(14)
O7 0.058(2) 0.096(3) 0.046(2) -0.0138(18) -0.0036(16) -0.050(2)
O8 0.054(2) 0.073(3) 0.079(3) -0.019(2) 0.005(2) 0.003(2)
N1 0.068(3) 0.064(2) 0.0187(17) -0.0031(15) -0.0072(17) -0.043(2)
N1B 0.114(11) 0.054(7) 0.149(15) -0.032(8) 0.015(11) -0.015(7)
N2A 0.142(13) 0.062(7) 0.064(8) -0.006(6) -0.002(8) -0.026(8)
C1 0.034(2) 0.050(2) 0.0203(19) -0.0054(18) 0.0003(16) -0.0148(19)
C2 0.031(2) 0.044(2) 0.0211(19) -0.0056(16) -0.0014(16) -0.0053(17)
C3 0.042(2) 0.044(2) 0.031(2) -0.0095(17) 0.0018(18) -0.0179(19)
C4 0.057(3) 0.044(2) 0.024(2) -0.0057(17) -0.0061(19) -0.016(2)
C5 0.052(3) 0.046(2) 0.0203(19) -0.0066(17) -0.0035(18) -0.015(2)
C6 0.052(3) 0.041(2) 0.032(2) -0.0072(17) 0.0001(19) -0.016(2)
C7 0.041(2) 0.050(2) 0.028(2) -0.0113(18) -0.0031(18) -0.017(2)
C8 0.067(3) 0.052(3) 0.026(2) -0.0076(19) 0.002(2) -0.028(2)
C9 0.112(5) 0.047(3) 0.027(2) -0.0036(19) -0.007(3) -0.035(3)
C10 0.087(4) 0.046(3) 0.033(2) -0.0076(19) -0.007(2) -0.025(3)
C11 0.049(3) 0.053(2) 0.0194(19) -0.0022(17) -0.0036(17) -0.028(2)
C12 0.068(3) 0.043(2) 0.033(2) -0.0048(19) -0.005(2) -0.018(2)
C13 0.079(4) 0.054(3) 0.029(2) -0.013(2) 0.001(2) -0.025(3)
C14 0.048(3) 0.047(2) 0.025(2) -0.0089(17) 0.0015(18) -0.022(2)
C15 0.049(3) 0.042(2) 0.024(2) 0.0002(16) -0.0052(18) -0.015(2)
C16 0.041(2) 0.044(2) 0.039(2) -0.0094(19) -0.0023(19) -0.012(2)
C17 0.041(2) 0.034(2) 0.034(2) -0.0068(17) 0.0080(18) -0.0087(18)
C18 0.047(3) 0.045(2) 0.031(2) 0.0027(18) -0.0045(19) -0.014(2)
C19 0.043(3) 0.059(3) 0.035(2) -0.0009(19) -0.009(2) -0.024(2)
C20 0.038(2) 0.040(2) 0.036(2) -0.0035(17) 0.0079(18) -0.0139(19)
C21 0.042(2) 0.032(2) 0.040(2) 0.0065(17) 0.0048(19) -0.0022(19)
C22 0.034(2) 0.043(2) 0.043(3) -0.0017(19) 0.0013(19) -0.0028(19)
C23 0.034(2) 0.035(2) 0.031(2) 0.0013(16) 0.0035(17) -0.0104(17)
C24 0.038(2) 0.032(2) 0.057(3) 0.0036(19) 0.004(2) -0.0012(19)
C25 0.040(3) 0.040(2) 0.061(3) 0.002(2) 0.014(2) -0.003(2)
C26 0.034(2) 0.039(2) 0.039(2) -0.0018(18) -0.0003(18) -0.0097(19)
C27 0.052(3) 0.048(2) 0.0207(19) -0.0028(16) -0.0053(18) -0.024(2)
C28 0.047(3) 0.056(3) 0.023(2) -0.0135(18) 0.0010(18) -0.018(2)
C29 0.038(2) 0.048(2) 0.034(2) -0.0112(18) -0.0021(18) -0.0137(19)
C30 0.044(2) 0.040(2) 0.031(2) -0.0134(17) -0.0093(18) -0.0079(19)
C31 0.046(3) 0.064(3) 0.028(2) -0.022(2) -0.0017(19) -0.014(2)
C32 0.043(3) 0.066(3) 0.032(2) -0.016(2) 0.0050(19) -0.023(2)
C34 0.042(2) 0.055(3) 0.038(2) -0.027(2) -0.005(2) -0.002(2)
C35 0.032(2) 0.052(3) 0.048(3) -0.027(2) -0.0065(19) 0.000(2)
C36 0.036(2) 0.046(2) 0.029(2) -0.0154(17) -0.0028(17) -0.0103(18)
C37 0.034(2) 0.053(3) 0.034(2) -0.0153(19) -0.0025(18) -0.015(2)
C38 0.043(2) 0.052(3) 0.049(3) -0.035(2) -0.008(2) 0.002(2)
C39 0.036(2) 0.061(3) 0.054(3) -0.028(2) -0.013(2) -0.002(2)
C40 0.039(2) 0.040(2) 0.033(2) -0.0144(18) -0.0106(18) -0.0044(18)
C41A 0.059(7) 0.079(9) 0.072(9) -0.018(7) 0.000(6) -0.015(6)
C41B 0.054(7) 0.067(8) 0.045(7) -0.014(6) 0.004(6) -0.009(6)
C42A 0.176(15) 0.118(12) 0.052(7) -0.002(7) 0.006(8) -0.037(10)
C42B 0.129(18) 0.147(17) 0.067(13) -0.025(12) -0.022(12) -0.014(14)
C43A 0.142(14) 0.185(15) 0.065(9) -0.045(9) -0.038(9) 0.008(12)
C43B 0.131(15) 0.079(10) 0.158(16) -0.051(10) -0.004(12) -0.004(9)
C44A 0.141(14) 0.065(8) 0.168(14) -0.061(9) -0.026(10) -0.015(8)
C44B 0.131(15) 0.079(10) 0.158(16) -0.051(10) -0.004(12) -0.004(9)

loop_
_atom_type_symbol
_atom_type_description
_atom_type_scat_dispersion_real
_atom_type_scat_dispersion_imag
_atom_type_scat_source
C C 0.0033 0.0016 'International Tables Vol C Tables 4.2.6.8 and 6.1.1.4'
H H 0.0000 0.0000 'International Tables Vol C Tables 4.2.6.8 and 6.1.1.4'
Ca Ca 0.2262 0.3064 'International Tables Vol C Tables 4.2.6.8 and 6.1.1.4'
N N 0.0061 0.0033 'International Tables Vol C Tables 4.2.6.8 and 6.1.1.4'
O O 0.0106 0.0060 'International Tables Vol C Tables 4.2.6.8 and 6.1.1.4'

loop_
_geom_angle_atom_site_label_1
_geom_angle_atom_site_label_2
_geom_angle_atom_site_label_3
_geom_angle
_geom_angle_site_symmetry_1
_geom_angle_site_symmetry_3
_geom_angle_publ_flag
O1 Ca1 Ca2 99.40(10) . 1_546 ?
O1 Ca1 O2 94.43(12) . 2_657 ?
O1 Ca1 O3 174.55(13) . 1_656 ?
O1 Ca1 O4 133.21(11) . 1_656 ?
O1 Ca1 O5 83.36(13) . 2_766 ?
O1 Ca1 O6 82.73(12) . 2_766 ?
O1 Ca1 C26 83.01(13) . 2_766 ?
O1 Ca1 C37 159.31(13) . 1_656 ?
O2 Ca1 Ca2 102.81(9) 2_657 1_546 ?
O2 Ca1 O3 83.52(12) 2_657 1_656 ?
O2 Ca1 O4 83.22(11) 2_657 1_656 ?
O2 Ca1 O5 170.16(12) 2_657 2_766 ?
O2 Ca1 O6 137.54(11) 2_657 2_766 ?
O2 Ca1 C26 163.83(12) 2_657 2_766 ?
O2 Ca1 C37 82.72(12) 2_657 1_656 ?
O3 Ca1 Ca2 85.99(8) 1_656 1_546 ?
O3 Ca1 O4 51.67(9) 1_656 1_656 ?
O3 Ca1 O5 97.80(13) 1_656 2_766 ?
O3 Ca1 O6 102.19(12) 1_656 2_766 ?
O3 Ca1 C26 100.35(13) 1_656 2_766 ?
O3 Ca1 C37 25.50(10) 1_656 1_656 ?
O4 Ca1 Ca2 37.63(6) 1_656 1_546 ?
O4 Ca1 C26 86.93(11) 1_656 2_766 ?
O4 Ca1 C37 26.17(10) 1_656 1_656 ?
O5 Ca1 Ca2 87.02(8) 2_766 1_546 ?
O5 Ca1 O4 105.29(12) 2_766 1_656 ?
O5 Ca1 O6 51.83(10) 2_766 2_766 ?
O5 Ca1 C26 25.50(10) 2_766 2_766 ?
O5 Ca1 C37 102.69(13) 2_766 1_656 ?
O6 Ca1 Ca2 37.41(6) 2_766 1_546 ?
O6 Ca1 O4 69.32(9) 2_766 1_656 ?
O6 Ca1 C26 26.35(10) 2_766 2_766 ?
O6 Ca1 C37 85.63(11) 2_766 1_656 ?
O8 Ca1 Ca2 172.29(12) . 1_546 ?
O8 Ca1 O1 85.03(14) . . ?
O8 Ca1 O2 83.02(14) . 2_657 ?
O8 Ca1 O3 89.70(13) . 1_656 ?
O8 Ca1 O4 140.18(12) . 1_656 ?
O8 Ca1 O5 87.24(14) . 2_766 ?
O8 Ca1 O6 138.27(13) . 2_766 ?
O8 Ca1 C26 112.54(14) . 2_766 ?
O8 Ca1 C37 114.76(13) . 1_656 ?
C26 Ca1 Ca2 62.14(8) 2_766 1_546 ?
C26 Ca1 C37 94.03(12) 2_766 1_656 ?
C37 Ca1 Ca2 61.68(8) 1_656 1_546 ?
Ca1 Ca2 Ca1 180.0 2_766 1_564 ?
Ca1 Ca2 H7A 64.0 1_564 . ?
Ca1 Ca2 H7A 116.0 2_766 . ?
Ca1 Ca2 H7B 49.7 1_564 . ?
Ca1 Ca2 H7B 130.3 2_766 . ?
O4 Ca2 Ca1 44.25(7) 2_665 2_766 ?
O4 Ca2 Ca1 135.75(7) 2_665 1_564 ?
O4 Ca2 Ca1 135.75(7) 1_665 2_766 ?
O4 Ca2 Ca1 44.25(7) 1_665 1_564 ?
O4 Ca2 O4 180.0 2_665 1_665 ?
O4 Ca2 O7 96.04(12) 1_665 2_775 ?
O4 Ca2 O7 83.96(12) 2_665 2_775 ?
O4 Ca2 O7 96.04(12) 2_665 . ?
O4 Ca2 O7 83.96(12) 1_665 . ?
O4 Ca2 H7A 94.6 1_665 . ?
O4 Ca2 H7A 85.4 2_665 . ?
O4 Ca2 H7B 67.1 1_665 . ?
O4 Ca2 H7B 112.9 2_665 . ?
O6 Ca2 Ca1 135.89(8) 2_775 2_766 ?
O6 Ca2 Ca1 44.11(8) 2_775 1_564 ?
O6 Ca2 Ca1 44.11(8) . 2_766 ?
O6 Ca2 Ca1 135.89(8) . 1_564 ?
O6 Ca2 O4 98.80(11) . 1_665 ?
O6 Ca2 O4 98.80(11) 2_775 2_665 ?
O6 Ca2 O4 81.20(11) . 2_665 ?
O6 Ca2 O4 81.20(11) 2_775 1_665 ?
O6 Ca2 O6 180.00(14) 2_775 . ?
O6 Ca2 O7 95.03(12) . . ?
O6 Ca2 O7 84.97(12) . 2_775 ?
O6 Ca2 O7 95.03(12) 2_775 2_775 ?
O6 Ca2 O7 84.97(12) 2_775 . ?
O6 Ca2 H7A 73.6 2_775 . ?
O6 Ca2 H7A 106.4 . . ?
O6 Ca2 H7B 80.2 2_775 . ?
O6 Ca2 H7B 99.8 . . ?
O7 Ca2 Ca1 116.46(9) 2_775 1_564 ?
O7 Ca2 Ca1 116.46(9) . 2_766 ?
O7 Ca2 Ca1 63.54(9) 2_775 2_766 ?
O7 Ca2 Ca1 63.54(9) . 1_564 ?
O7 Ca2 O7 180.0 2_775 . ?
O7 Ca2 H7A 17.0 . . ?
O7 Ca2 H7A 163.0 2_775 . ?
O7 Ca2 H7B 17.0 . . ?
O7 Ca2 H7B 163.0 2_775 . ?
H7A Ca2 H7B 29.3 . . ?
C1 O1 Ca1 141.6(3) . . ?
C1 O2 Ca1 136.5(3) . 2_657 ?
C37 O3 Ca1 99.1(2) . 1_454 ?
Ca2 O4 Ca1 98.12(10) 1_445 1_454 ?
C37 O4 Ca1 88.0(2) . 1_454 ?
C37 O4 Ca2 150.9(3) . 1_445 ?
C26 O5 Ca1 98.7(2) . 2_766 ?
Ca2 O6 Ca1 98.49(11) . 2_766 ?
C26 O6 Ca1 87.9(2) . 2_766 ?
C26 O6 Ca2 154.4(3) . . ?
Ca2 O7 H7A 110.4 . . ?
Ca2 O7 H7B 109.8 . . ?
H7A O7 H7B 108.6 . . ?
C41A O8 Ca1 140.8(6) . . ?
C41B O8 Ca1 137.5(8) . . ?
C14 N1 C11 119.9(3) . . ?
C27 N1 C11 119.3(3) . . ?
C27 N1 C14 120.3(3) . . ?
C41B N1B C43B 107.3(17) . . ?
C41B N1B C44B 106.3(14) . . ?
C43B N1B C44B 129.4(18) . . ?
C41A N2A C43A 111.2(15) . . ?
C41A N2A C44A 109.8(13) . . ?
C43A N2A C44A 136.6(14) . . ?
O1 C1 O2 124.5(4) . . ?
O1 C1 C2 117.4(4) . . ?
O2 C1 C2 118.1(3) . . ?
C3 C2 C1 120.3(4) . . ?
C7 C2 C1 120.6(3) . . ?
C7 C2 C3 119.1(3) . . ?
C2 C3 H3 120.0 . . ?
C4 C3 C2 120.0(4) . . ?
C4 C3 H3 120.0 . . ?
C3 C4 H4 119.3 . . ?
C3 C4 C5 121.3(4) . . ?
C5 C4 H4 119.3 . . ?
C4 C5 C6 118.4(4) . . ?
C4 C5 C8 120.7(4) . . ?
C6 C5 C8 120.9(4) . . ?
C5 C6 H6 119.7 . . ?
C7 C6 C5 120.6(4) . . ?
C7 C6 H6 119.7 . . ?
C2 C7 C6 120.5(4) . . ?
C2 C7 H7 119.8 . . ?
C6 C7 H7 119.8 . . ?
C9 C8 C5 121.2(4) . . ?
C9 C8 C13 117.5(4) . . ?
C13 C8 C5 121.3(4) . . ?
C8 C9 H9 119.7 . . ?
C10 C9 C8 120.7(4) . . ?
C10 C9 H9 119.7 . . ?
C9 C10 H10 118.9 . . ?
C9 C10 C11 122.1(4) . . ?
C11 C10 H10 118.9 . . ?
C10 C11 N1 121.5(4) . . ?
C12 C11 N1 120.3(4) . . ?
C12 C11 C10 118.2(4) . . ?
C11 C12 H12 119.8 . . ?
C11 C12 C13 120.4(4) . . ?
C13 C12 H12 119.8 . . ?
C8 C13 H13 119.5 . . ?
C12 C13 C8 121.1(4) . . ?
C12 C13 H13 119.5 . . ?
C15 C14 N1 120.8(4) . . ?
C19 C14 N1 121.4(4) . . ?
C19 C14 C15 117.8(4) . . ?
C14 C15 H15 120.0 . . ?
C16 C15 C14 120.0(4) . . ?
C16 C15 H15 120.0 . . ?
C15 C16 H16 119.0 . . ?
C15 C16 C17 122.1(4) . . ?
C17 C16 H16 119.0 . . ?
C16 C17 C20 121.7(4) . . ?
C18 C17 C16 116.9(4) . . ?
C18 C17 C20 121.3(4) . . ?
C17 C18 H18 119.3 . . ?
C19 C18 C17 121.4(4) . . ?
C19 C18 H18 119.3 . . ?
C14 C19 H19 119.2 . . ?
C18 C19 C14 121.7(4) . . ?
C18 C19 H19 119.2 . . ?
C21 C20 C17 121.6(4) . . ?
C25 C20 C17 120.8(4) . . ?
C25 C20 C21 117.5(4) . . ?
C20 C21 H21 119.4 . . ?
C22 C21 C20 121.2(4) . . ?
C22 C21 H21 119.4 . . ?
C21 C22 H22 119.5 . . ?
C21 C22 C23 121.1(4) . . ?
C23 C22 H22 119.5 . . ?
C22 C23 C26 120.0(4) . . ?
C24 C23 C22 118.2(4) . . ?
C24 C23 C26 121.7(4) . . ?
C23 C24 H24 119.7 . . ?
C25 C24 C23 120.6(4) . . ?
C25 C24 H24 119.7 . . ?
C20 C25 H25 119.4 . . ?
C24 C25 C20 121.3(4) . . ?
C24 C25 H25 119.4 . . ?
O5 C26 Ca1 55.8(2) . 2_766 ?
O5 C26 O6 121.4(4) . . ?
O5 C26 C23 119.3(4) . . ?
O6 C26 Ca1 65.7(2) . 2_766 ?
O6 C26 C23 119.3(4) . . ?
C23 C26 Ca1 174.6(3) . 2_766 ?
C28 C27 N1 121.1(4) . . ?
C28 C27 C32 118.1(4) . . ?
C32 C27 N1 120.8(4) . . ?
C27 C28 H28 118.9 . . ?
C27 C28 C29 122.3(4) . . ?
C29 C28 H28 118.9 . . ?
C28 C29 H29 120.3 . . ?
C28 C29 C30 119.3(4) . . ?
C30 C29 H29 120.3 . . ?
C29 C30 C40 121.8(4) . . ?
C31 C30 C29 118.0(3) . . ?
C31 C30 C40 120.1(4) . . ?
C30 C31 H31 119.0 . . ?
C30 C31 C32 122.0(4) . . ?
C32 C31 H31 119.0 . . ?
C27 C32 H32 120.0 . . ?
C31 C32 C27 120.0(4) . . ?
C31 C32 H32 120.0 . . ?
C35 C34 H34 119.7 . . ?
C35 C34 C40 120.5(3) . . ?
C40 C34 H34 119.7 . . ?
C34 C35 H35 119.8 . . ?
C36 C35 C34 120.4(4) . . ?
C36 C35 H35 119.8 . . ?
C35 C36 C37 119.7(4) . . ?
C35 C36 C38 119.3(3) . . ?
C38 C36 C37 120.8(3) . . ?
O3 C37 Ca1 55.41(19) . 1_454 ?
O3 C37 O4 121.2(4) . . ?
O3 C37 C36 118.7(3) . . ?
O4 C37 Ca1 65.8(2) . 1_454 ?
O4 C37 C36 120.1(4) . . ?
C36 C37 Ca1 174.1(3) . 1_454 ?
C36 C38 H38 120.0 . . ?
C36 C38 C39 120.1(4) . . ?
C39 C38 H38 120.0 . . ?
C38 C39 H39 119.3 . . ?
C40 C39 C38 121.4(4) . . ?
C40 C39 H39 119.3 . . ?
C34 C40 C30 120.5(3) . . ?
C39 C40 C30 121.3(4) . . ?
C39 C40 C34 118.1(4) . . ?
O8 C41A N2A 118.9(13) . . ?
O8 C41A C42A 117.0(11) . . ?
N2A C41A C42A 121.0(13) . . ?
O8 C41B N1B 117.8(14) . . ?
O8 C41B C42B 131.1(19) . . ?
N1B C41B C42B 105.8(18) . . ?
C41A C42A H42A 109.5 . . ?
C41A C42A H42B 109.5 . . ?
C41A C42A H42C 109.5 . . ?
H42A C42A H42B 109.5 . . ?
H42A C42A H42C 109.5 . . ?
H42B C42A H42C 109.5 . . ?
C41B C42B H42D 109.5 . . ?
C41B C42B H42E 109.5 . . ?
C41B C42B H42F 109.5 . . ?
H42D C42B H42E 109.5 . . ?
H42D C42B H42F 109.5 . . ?
H42E C42B H42F 109.5 . . ?
N2A C43A H43A 109.5 . . ?
N2A C43A H43B 109.5 . . ?
N2A C43A H43C 109.5 . . ?
H43A C43A H43B 109.5 . . ?
H43A C43A H43C 109.5 . . ?
H43B C43A H43C 109.5 . . ?
N1B C43B H43D 109.5 . . ?
N1B C43B H43E 109.5 . . ?
N1B C43B H43F 109.5 . . ?
H43D C43B H43E 109.5 . . ?
H43D C43B H43F 109.5 . . ?
H43E C43B H43F 109.5 . . ?
N2A C44A H44A 109.5 . . ?
N2A C44A H44B 109.5 . . ?
N2A C44A H44C 109.5 . . ?
H44A C44A H44B 109.5 . . ?
H44A C44A H44C 109.5 . . ?
H44B C44A H44C 109.5 . . ?
N1B C44B H44D 109.5 . . ?
N1B C44B H44E 109.5 . . ?
N1B C44B H44F 109.5 . . ?
H44D C44B H44E 109.5 . . ?
H44D C44B H44F 109.5 . . ?
H44E C44B H44F 109.5 . . ?

loop_
_geom_bond_atom_site_label_1
_geom_bond_atom_site_label_2
_geom_bond_distance
_geom_bond_site_symmetry_2
_geom_bond_publ_flag
Ca1 Ca2 3.7158(8) 1_546 ?
Ca1 O1 2.300(3) . ?
Ca1 O2 2.323(3) 2_657 ?
Ca1 O3 2.392(3) 1_656 ?
Ca1 O4 2.619(3) 1_656 ?
Ca1 O5 2.397(3) 2_766 ?
Ca1 O6 2.615(3) 2_766 ?
Ca1 O8 2.289(4) . ?
Ca1 C26 2.866(4) 2_766 ?
Ca1 C37 2.869(4) 1_656 ?
Ca2 Ca1 3.7158(8) 2_766 ?
Ca2 Ca1 3.7158(8) 1_564 ?
Ca2 O4 2.292(3) 2_665 ?
Ca2 O4 2.292(3) 1_665 ?
Ca2 O6 2.282(3) . ?
Ca2 O6 2.282(3) 2_775 ?
Ca2 O7 2.358(3) 2_775 ?
Ca2 O7 2.358(3) . ?
Ca2 H7A 2.7799 . ?
Ca2 H7B 2.7729 . ?
O1 C1 1.240(5) . ?
O2 Ca1 2.323(3) 2_657 ?
O2 C1 1.245(5) . ?
O3 Ca1 2.392(3) 1_454 ?
O3 C37 1.251(5) . ?
O4 Ca1 2.619(3) 1_454 ?
O4 Ca2 2.292(3) 1_445 ?
O4 C37 1.266(4) . ?
O5 Ca1 2.397(3) 2_766 ?
O5 C26 1.248(5) . ?
O6 Ca1 2.615(3) 2_766 ?
O6 C26 1.273(5) . ?
O7 H7A 0.8652 . ?
O7 H7B 0.8642 . ?
O8 C41A 1.223(12) . ?
O8 C41B 1.236(13) . ?
N1 C11 1.429(5) . ?
N1 C14 1.413(5) . ?
N1 C27 1.413(5) . ?
N1B C41B 1.379(14) . ?
N1B C43B 1.501(18) . ?
N1B C44B 1.567(17) . ?
N2A C41A 1.334(13) . ?
N2A C43A 1.428(15) . ?
N2A C44A 1.70(2) . ?
C1 C2 1.493(5) . ?
C2 C3 1.391(5) . ?
C2 C7 1.381(6) . ?
C3 H3 0.9300 . ?
C3 C4 1.378(5) . ?
C4 H4 0.9300 . ?
C4 C5 1.386(6) . ?
C5 C6 1.389(5) . ?
C5 C8 1.486(5) . ?
C6 H6 0.9300 . ?
C6 C7 1.387(5) . ?
C7 H7 0.9300 . ?
C8 C9 1.394(6) . ?
C8 C13 1.396(6) . ?
C9 H9 0.9300 . ?
C9 C10 1.353(6) . ?
C10 H10 0.9300 . ?
C10 C11 1.382(6) . ?
C11 C12 1.376(6) . ?
C12 H12 0.9300 . ?
C12 C13 1.383(6) . ?
C13 H13 0.9300 . ?
C14 C15 1.396(6) . ?
C14 C19 1.383(6) . ?
C15 H15 0.9300 . ?
C15 C16 1.375(6) . ?
C16 H16 0.9300 . ?
C16 C17 1.400(6) . ?
C17 C18 1.378(6) . ?
C17 C20 1.486(6) . ?
C18 H18 0.9300 . ?
C18 C19 1.373(6) . ?
C19 H19 0.9300 . ?
C20 C21 1.399(6) . ?
C20 C25 1.388(6) . ?
C21 H21 0.9300 . ?
C21 C22 1.368(6) . ?
C22 H22 0.9300 . ?
C22 C23 1.393(5) . ?
C23 C24 1.386(6) . ?
C23 C26 1.491(6) . ?
C24 H24 0.9300 . ?
C24 C25 1.386(6) . ?
C25 H25 0.9300 . ?
C26 Ca1 2.866(4) 2_766 ?
C27 C28 1.375(6) . ?
C27 C32 1.394(5) . ?
C28 H28 0.9300 . ?
C28 C29 1.389(5) . ?
C29 H29 0.9300 . ?
C29 C30 1.405(5) . ?
C30 C31 1.379(6) . ?
C30 C40 1.490(5) . ?
C31 H31 0.9300 . ?
C31 C32 1.385(6) . ?
C32 H32 0.9300 . ?
C34 H34 0.9300 . ?
C34 C35 1.391(5) . ?
C34 C40 1.392(5) . ?
C35 H35 0.9300 . ?
C35 C36 1.380(5) . ?
C36 C37 1.499(5) . ?
C36 C38 1.384(6) . ?
C37 Ca1 2.869(4) 1_454 ?
C38 H38 0.9300 . ?
C38 C39 1.385(6) . ?
C39 H39 0.9300 . ?
C39 C40 1.383(5) . ?
C41A C42A 1.656(19) . ?
C41B C42B 1.526(18) . ?
C42A H42A 0.9600 . ?
C42A H42B 0.9600 . ?
C42A H42C 0.9600 . ?
C42B H42D 0.9600 . ?
C42B H42E 0.9600 . ?
C42B H42F 0.9600 . ?
C43A H43A 0.9600 . ?
C43A H43B 0.9600 . ?
C43A H43C 0.9600 . ?
C43B H43D 0.9600 . ?
C43B H43E 0.9600 . ?
C43B H43F 0.9600 . ?
C44A H44A 0.9600 . ?
C44A H44B 0.9600 . ?
C44A H44C 0.9600 . ?
C44B H44D 0.9600 . ?
C44B H44E 0.9600 . ?
C44B H44F 0.9600 . ?

loop_
_geom_torsion_atom_site_label_1
_geom_torsion_atom_site_label_2
_geom_torsion_atom_site_label_3
_geom_torsion_atom_site_label_4
_geom_torsion
_geom_torsion_site_symmetry_1
_geom_torsion_site_symmetry_2
_geom_torsion_site_symmetry_3
_geom_torsion_site_symmetry_4
_geom_torsion_publ_flag
Ca1 O1 C1 O2 48.7(7) . . . . ?
Ca1 O1 C1 C2 -133.3(4) . . . . ?
Ca1 O2 C1 O1 49.0(6) 2_657 . . . ?
Ca1 O2 C1 C2 -129.0(3) 2_657 . . . ?
Ca1 O3 C37 O4 -0.4(5) 1_454 . . . ?
Ca1 O3 C37 C36 179.9(3) 1_454 . . . ?
Ca1 O4 C37 O3 0.3(4) 1_454 . . . ?
Ca1 O4 C37 C36 -179.9(4) 1_454 . . . ?
Ca1 O5 C26 O6 -3.2(5) 2_766 . . . ?
Ca1 O5 C26 C23 177.5(3) 2_766 . . . ?
Ca1 O6 C26 O5 2.9(4) 2_766 . . . ?
Ca1 O6 C26 C23 -177.8(3) 2_766 . . . ?
Ca1 O8 C41A N2A -115.1(12) . . . . ?
Ca1 O8 C41A C42A 84.6(14) . . . . ?
Ca1 O8 C41B N1B 126.1(12) . . . . ?
Ca1 O8 C41B C42B -84(2) . . . . ?
Ca2 O4 C37 Ca1 103.2(5) 1_445 . . 1_454 ?
Ca2 O4 C37 O3 103.5(6) 1_445 . . . ?
Ca2 O4 C37 C36 -76.7(7) 1_445 . . . ?
Ca2 O6 C26 Ca1 105.4(6) . . . 2_766 ?
Ca2 O6 C26 O5 108.4(7) . . . . ?
Ca2 O6 C26 C23 -72.4(8) . . . . ?
O1 C1 C2 C3 -143.6(4) . . . . ?
O1 C1 C2 C7 36.8(6) . . . . ?
O2 C1 C2 C3 34.5(6) . . . . ?
O2 C1 C2 C7 -145.1(4) . . . . ?
N1 C11 C12 C13 -177.0(4) . . . . ?
N1 C14 C15 C16 176.8(4) . . . . ?
N1 C14 C19 C18 -177.1(4) . . . . ?
N1 C27 C28 C29 175.0(4) . . . . ?
N1 C27 C32 C31 -175.0(4) . . . . ?
C1 C2 C3 C4 177.6(4) . . . . ?
C1 C2 C7 C6 -179.4(4) . . . . ?
C2 C3 C4 C5 1.9(7) . . . . ?
C3 C2 C7 C6 1.0(6) . . . . ?
C3 C4 C5 C6 0.9(7) . . . . ?
C3 C4 C5 C8 -176.6(4) . . . . ?
C4 C5 C6 C7 -2.7(7) . . . . ?
C4 C5 C8 C9 -38.2(7) . . . . ?
C4 C5 C8 C13 142.2(5) . . . . ?
C5 C6 C7 C2 1.8(7) . . . . ?
C5 C8 C9 C10 -179.2(5) . . . . ?
C5 C8 C13 C12 179.3(5) . . . . ?
C6 C5 C8 C9 144.4(5) . . . . ?
C6 C5 C8 C13 -35.3(7) . . . . ?
C7 C2 C3 C4 -2.8(6) . . . . ?
C8 C5 C6 C7 174.8(4) . . . . ?
C8 C9 C10 C11 0.9(9) . . . . ?
C9 C8 C13 C12 -0.4(8) . . . . ?
C9 C10 C11 N1 177.0(5) . . . . ?
C9 C10 C11 C12 -2.3(8) . . . . ?
C10 C11 C12 C13 2.3(7) . . . . ?
C11 N1 C14 C15 29.5(6) . . . . ?
C11 N1 C14 C19 -150.3(4) . . . . ?
C11 N1 C27 C28 42.6(6) . . . . ?
C11 N1 C27 C32 -138.7(4) . . . . ?
C11 C12 C13 C8 -1.0(8) . . . . ?
C13 C8 C9 C10 0.5(8) . . . . ?
C14 N1 C11 C10 -124.6(5) . . . . ?
C14 N1 C11 C12 54.7(6) . . . . ?
C14 N1 C27 C28 -145.7(4) . . . . ?
C14 N1 C27 C32 33.0(6) . . . . ?
C14 C15 C16 C17 0.0(6) . . . . ?
C15 C14 C19 C18 3.2(6) . . . . ?
C15 C16 C17 C18 3.8(6) . . . . ?
C15 C16 C17 C20 -174.3(4) . . . . ?
C16 C17 C18 C19 -4.2(6) . . . . ?
C16 C17 C20 C21 42.3(6) . . . . ?
C16 C17 C20 C25 -142.3(4) . . . . ?
C17 C18 C19 C14 0.7(7) . . . . ?
C17 C20 C21 C22 172.8(4) . . . . ?
C17 C20 C25 C24 -174.1(4) . . . . ?
C18 C17 C20 C21 -135.8(4) . . . . ?
C18 C17 C20 C25 39.6(6) . . . . ?
C19 C14 C15 C16 -3.5(6) . . . . ?
C20 C17 C18 C19 174.0(4) . . . . ?
C20 C21 C22 C23 0.9(7) . . . . ?
C21 C20 C25 C24 1.5(7) . . . . ?
C21 C22 C23 C24 2.2(6) . . . . ?
C21 C22 C23 C26 -173.2(4) . . . . ?
C22 C23 C24 C25 -3.4(7) . . . . ?
C22 C23 C26 O5 4.9(6) . . . . ?
C22 C23 C26 O6 -174.3(4) . . . . ?
C23 C24 C25 C20 1.6(8) . . . . ?
C24 C23 C26 O5 -170.2(4) . . . . ?
C24 C23 C26 O6 10.6(6) . . . . ?
C25 C20 C21 C22 -2.7(6) . . . . ?
C26 C23 C24 C25 171.8(4) . . . . ?
C27 N1 C11 C10 47.1(6) . . . . ?
C27 N1 C11 C12 -133.6(5) . . . . ?
C27 N1 C14 C15 -142.1(4) . . . . ?
C27 N1 C14 C19 38.1(6) . . . . ?
C27 C28 C29 C30 -0.4(7) . . . . ?
C28 C27 C32 C31 3.8(7) . . . . ?
C28 C29 C30 C31 4.5(6) . . . . ?
C28 C29 C30 C40 -172.7(4) . . . . ?
C29 C30 C31 C32 -4.5(7) . . . . ?
C29 C30 C40 C34 42.7(6) . . . . ?
C29 C30 C40 C39 -140.6(5) . . . . ?
C30 C31 C32 C27 0.4(7) . . . . ?
C31 C30 C40 C34 -134.4(5) . . . . ?
C31 C30 C40 C39 42.3(6) . . . . ?
C32 C27 C28 C29 -3.7(7) . . . . ?
C34 C35 C36 C37 -172.8(4) . . . . ?
C34 C35 C36 C38 1.8(7) . . . . ?
C35 C34 C40 C30 171.7(4) . . . . ?
C35 C34 C40 C39 -5.2(7) . . . . ?
C35 C36 C37 O3 7.8(7) . . . . ?
C35 C36 C37 O4 -172.0(4) . . . . ?
C35 C36 C38 C39 -2.5(7) . . . . ?
C36 C38 C39 C40 -0.7(8) . . . . ?
C37 C36 C38 C39 172.1(4) . . . . ?
C38 C36 C37 O3 -166.8(5) . . . . ?
C38 C36 C37 O4 13.4(7) . . . . ?
C38 C39 C40 C30 -172.3(5) . . . . ?
C38 C39 C40 C34 4.5(7) . . . . ?
C40 C30 C31 C32 172.7(4) . . . . ?
C40 C34 C35 C36 2.1(7) . . . . ?
C41A O8 C41B N1B 8.9(12) . . . . ?
C41A O8 C41B C42B 159(3) . . . . ?
C41B O8 C41A N2A -6.9(15) . . . . ?
C41B O8 C41A C42A -167(2) . . . . ?
C43A N2A C41A O8 24(2) . . . . ?
C43A N2A C41A C42A -176.5(16) . . . . ?
C43B N1B C41B O8 -29(2) . . . . ?
C43B N1B C41B C42B 174(2) . . . . ?
C44A N2A C41A O8 -170.7(11) . . . . ?
C44A N2A C41A C42A -11.2(17) . . . . ?
C44B N1B C41B O8 -170.8(18) . . . . ?
C44B N1B C41B C42B 32(2) . . . . ?

loop_
_smtbx_masks_void_nr
_smtbx_masks_void_average_x
_smtbx_masks_void_average_y
_smtbx_masks_void_average_z
_smtbx_masks_void_volume
_smtbx_masks_void_count_electrons
_smtbx_masks_void_content
1 0.000 -0.796 0.500 484.0 0.0 ?
